data_2204886
loop_
_publ_author_name
'Zhaohui Pan'
'Mingjie Zhang'
'Dongyan Yuan'
'Penggao Ma'

_publ_section_title
;
 <i>N</i>,<i>N</i>,<i>N</i>',<i>N</i>'-Tetrabenzylethylenediamine
;
_journal_issue 1
_journal_name_full 'Acta Crystallographica Section E'
_journal_page_first o185
_journal_page_last o186
_journal_paper_doi 10.1107/S1600536804033215
_journal_volume 61
_journal_year 2005
_chemical_formula_iupac 'C30 H32 N2'
_chemical_formula_moiety 'C30 H32 N2'
_chemical_formula_sum 'C30 H32 N2'
_chemical_formula_weight 420.58
_chemical_melting_point 367
_chemical_name_systematic
;
N,N,N',N'-tetrabenzylethylenediamine
;
_space_group_IT_number 2
_symmetry_cell_setting triclinic
_symmetry_space_group_name_Hall '-P 1'
_symmetry_space_group_name_H-M 'P -1'
_atom_sites_solution_hydrogens geom
_atom_sites_solution_primary direct
_atom_sites_solution_secondary difmap
_cell_angle_alpha 97.621(6)
_cell_angle_beta 101.621(6)
_cell_angle_gamma 93.951(6)
_cell_formula_units_Z 1
_cell_length_a 5.8718(19)
_cell_length_b 10.202(3)
_cell_length_c 10.629(3)
_cell_measurement_reflns_used 960
_cell_measurement_temperature 293(2)
_cell_measurement_theta_max 22.60
_cell_measurement_theta_min 2.61
_cell_volume 615.2(3)
_computing_cell_refinement 'SAINT (Bruker, 1997)'
_computing_data_collection 'SMART (Bruker, 1997)'
_computing_data_reduction SAINT
_computing_molecular_graphics 'SHELXTL (Bruker, 1997)'
_computing_publication_material SHELXTL
_computing_structure_refinement 'SHELXL97 (Sheldrick, 1997)'
_computing_structure_solution 'SHELXS97 (Sheldrick, 1997)'
_diffrn_ambient_temperature 293(2)
_diffrn_measured_fraction_theta_full 0.994
_diffrn_measured_fraction_theta_max 0.994
_diffrn_measurement_device_type 'Bruker SMART CCD area-detector'
_diffrn_measurement_method '\f and \w'
_diffrn_radiation_monochromator graphite
_diffrn_radiation_source 'fine-focus sealed tube'
_diffrn_radiation_type MoK\a
_diffrn_radiation_wavelength 0.71073
_diffrn_reflns_av_R_equivalents 0.0282
_diffrn_reflns_av_sigmaI/netI 0.0467
_diffrn_reflns_limit_h_max 6
_diffrn_reflns_limit_h_min -6
_diffrn_reflns_limit_k_max 11
_diffrn_reflns_limit_k_min -12
_diffrn_reflns_limit_l_max 12
_diffrn_reflns_limit_l_min -12
_diffrn_reflns_number 3224
_diffrn_reflns_theta_full 25.01
_diffrn_reflns_theta_max 25.01
_diffrn_reflns_theta_min 1.98
_diffrn_standards_number 0
_exptl_absorpt_coefficient_mu 0.066
_exptl_absorpt_correction_T_max 0.991
_exptl_absorpt_correction_T_min 0.926
_exptl_absorpt_correction_type multi-scan
_exptl_absorpt_process_details '(SADABS; Bruker, 1997)'
_exptl_crystal_colour colourless
_exptl_crystal_density_diffrn 1.135
_exptl_crystal_density_method 'not measured'
_exptl_crystal_description needle
_exptl_crystal_F_000 226
_exptl_crystal_size_max 0.20
_exptl_crystal_size_mid 0.18
_exptl_crystal_size_min 0.14
_refine_diff_density_max 0.130
_refine_diff_density_min -0.132
_refine_ls_extinction_coef 0.053(15)
_refine_ls_extinction_method SHELXL97
_refine_ls_goodness_of_fit_ref 1.055
_refine_ls_hydrogen_treatment constr
_refine_ls_matrix_type full
_refine_ls_number_parameters 146
_refine_ls_number_reflns 2166
_refine_ls_number_restraints 0
_refine_ls_restrained_S_all 1.055
_refine_ls_R_factor_all 0.0882
_refine_ls_R_factor_gt 0.0453
_refine_ls_shift/su_max 0.003
_refine_ls_shift/su_mean 0.001
_refine_ls_structure_factor_coef Fsqd
_refine_ls_weighting_details 'calc w = 1/[\s^2^(Fo^2^)+(0.0994P)^2^] where P = (Fo^2^+2Fc^2^)/3'
_refine_ls_weighting_scheme calc
_refine_ls_wR_factor_gt 0.1357
_refine_ls_wR_factor_ref 0.1807
_reflns_number_gt 1283
_reflns_number_total 2166
_reflns_threshold_expression I>2\s(I)
_cod_data_source_file gh6008.cif
_cod_data_source_block I
_cod_depositor_comments
;
The following automatic conversions were performed:
'_symmetry_cell_setting' value 'Triclinic' changed to 'triclinic'
according to '/home/saulius/struct/CIF-dictionaries/cif_core.dic'
dictionary named 'cif_core.dic' version 2.4.1 from 2010-06-29.

Automatic conversion script
Id: cif_fix_enum 1527 2010-12-29 10:47:43Z saulius 

The following automatic conversions were performed:

'_symmetry_cell_setting' value 'Triclinic' changed to 'triclinic'
according to /home/saulius/struct/CIF-dictionaries/cif_core.dic
dictionary named 'cif_core.dic' version 2.4.1 from 2010-06-29.

Automatic conversion script
Id: cif_fix_values 1715 2011-07-08 13:25:40Z adriana 
;
_cod_database_code 2204886
_cod_database_fobs_code 2204886

loop_
_symmetry_equiv_pos_as_xyz
'x, y, z'
'-x, -y, -z'

loop_
_atom_site_label
_atom_site_fract_x
_atom_site_fract_y
_atom_site_fract_z
_atom_site_U_iso_or_equiv
_atom_site_adp_type
_atom_site_calc_flag
_atom_site_refinement_flags
_atom_site_occupancy
_atom_site_type_symbol
N1 0.1624(3) 0.89967(17) 0.11889(15) 0.0626(6) Uani d . 1 N
C1 0.1257(4) 0.9999(2) 0.0326(2) 0.0698(7) Uani d . 1 C
H1A 0.2173 0.9836 -0.0334 0.084 Uiso calc R 1 H
H1B 0.1816 1.0869 0.0824 0.084 Uiso calc R 1 H
C2 0.1482(5) 0.7662(2) 0.0451(2) 0.0818(8) Uani d . 1 C
H2A 0.2831 0.7599 0.0057 0.098 Uiso calc R 1 H
H2B 0.0098 0.7534 -0.0244 0.098 Uiso calc R 1 H
C3 0.1387(4) 0.6576(2) 0.1262(2) 0.0646(7) Uani d . 1 C
C4 -0.0290(5) 0.6475(3) 0.1982(3) 0.0769(8) Uani d . 1 C
H4 -0.1357 0.7108 0.1985 0.092 Uiso calc R 1 H
C5 -0.0430(6) 0.5458(3) 0.2700(3) 0.0929(9) Uani d . 1 C
H5 -0.1578 0.5411 0.3184 0.112 Uiso calc R 1 H
C6 0.1100(7) 0.4527(3) 0.2702(3) 0.0967(10) Uani d . 1 C
H6 0.0990 0.3832 0.3178 0.116 Uiso calc R 1 H
C7 0.2796(6) 0.4607(3) 0.2009(3) 0.0997(11) Uani d . 1 C
H7 0.3867 0.3976 0.2023 0.120 Uiso calc R 1 H
C8 0.2931(5) 0.5625(3) 0.1283(3) 0.0839(8) Uani d . 1 C
H8 0.4085 0.5667 0.0802 0.101 Uiso calc R 1 H
C9 0.3883(4) 0.9282(2) 0.2101(2) 0.0663(7) Uani d . 1 C
H9A 0.5094 0.9401 0.1615 0.080 Uiso calc R 1 H
H9B 0.4186 0.8520 0.2545 0.080 Uiso calc R 1 H
C10 0.4045(4) 1.0486(2) 0.3094(2) 0.0556(6) Uani d . 1 C
C11 0.5914(4) 1.1445(3) 0.3357(2) 0.0747(7) Uani d . 1 C
H11 0.7052 1.1372 0.2864 0.090 Uiso calc R 1 H
C12 0.6142(6) 1.2505(3) 0.4328(3) 0.0886(9) Uani d . 1 C
H12 0.7420 1.3140 0.4484 0.106 Uiso calc R 1 H
C13 0.4504(6) 1.2627(3) 0.5061(3) 0.0877(9) Uani d . 1 C
H13 0.4667 1.3336 0.5730 0.105 Uiso calc R 1 H
C14 0.2604(5) 1.1697(3) 0.4808(2) 0.0798(8) Uani d . 1 C
H14 0.1458 1.1785 0.5295 0.096 Uiso calc R 1 H
C15 0.2391(4) 1.0633(2) 0.3835(2) 0.0681(7) Uani d . 1 C
H15 0.1104 1.0004 0.3677 0.082 Uiso calc R 1 H

loop_
_atom_site_aniso_label
_atom_site_aniso_U_11
_atom_site_aniso_U_22
_atom_site_aniso_U_33
_atom_site_aniso_U_12
_atom_site_aniso_U_13
_atom_site_aniso_U_23
N1 0.0761(13) 0.0599(11) 0.0416(10) -0.0081(9) -0.0063(9) 0.0076(9)
C1 0.0770(16) 0.0771(15) 0.0497(12) -0.0121(13) -0.0006(11) 0.0213(12)
C2 0.109(2) 0.0753(17) 0.0497(13) -0.0037(15) 0.0031(13) -0.0035(13)
C3 0.0753(16) 0.0545(13) 0.0529(13) -0.0023(12) -0.0004(12) -0.0062(11)
C4 0.0759(18) 0.0707(16) 0.0788(17) 0.0108(13) 0.0029(14) 0.0111(14)
C5 0.093(2) 0.0811(18) 0.099(2) -0.0083(17) 0.0068(16) 0.0223(17)
C6 0.110(3) 0.0637(18) 0.098(2) -0.0129(18) -0.019(2) 0.0189(16)
C7 0.101(3) 0.0585(17) 0.114(3) 0.0142(16) -0.024(2) -0.0086(18)
C8 0.0814(19) 0.0738(17) 0.0829(18) 0.0049(15) 0.0052(14) -0.0177(15)
C9 0.0656(15) 0.0711(15) 0.0561(13) 0.0025(12) -0.0001(11) 0.0102(12)
C10 0.0546(13) 0.0597(13) 0.0460(11) -0.0009(10) -0.0076(10) 0.0159(10)
C11 0.0660(16) 0.0832(17) 0.0665(15) -0.0099(13) -0.0001(12) 0.0122(14)
C12 0.089(2) 0.0748(18) 0.0832(19) -0.0211(15) -0.0129(17) 0.0086(16)
C13 0.112(2) 0.0700(17) 0.0643(16) 0.0038(17) -0.0136(16) 0.0022(14)
C14 0.092(2) 0.0838(18) 0.0636(16) 0.0117(16) 0.0154(14) 0.0102(15)
C15 0.0698(16) 0.0671(15) 0.0621(14) -0.0057(12) 0.0039(12) 0.0130(13)

loop_
_atom_type_symbol
_atom_type_description
_atom_type_scat_dispersion_real
_atom_type_scat_dispersion_imag
_atom_type_scat_source
C C 0.0033 0.0016
; International Tables
Vol. C, Tables 4.2.6.8 and 6.1.1.4
;
H H 0.0000 0.0000
; International Tables
Vol. C, Tables 4.2.6.8 and 6.1.1.4
;
N N 0.0061 0.0033
; International Tables
Vol. C, Tables 4.2.6.8 and 6.1.1.4
;
O O 0.0106 0.0060
; International Tables
Vol. C, Tables 4.2.6.8 and 6.1.1.4
;

loop_
_geom_angle_atom_site_label_1
_geom_angle_atom_site_label_2
_geom_angle_atom_site_label_3
_geom_angle_site_symmetry_1
_geom_angle_site_symmetry_3
_geom_angle
_geom_angle_publ_flag
C1 N1 C9 . . 111.28(17) yes
C1 N1 C2 . . 111.28(17) yes
C9 N1 C2 . . 109.35(19) yes
N1 C1 C1 . 2_575 112.9(2) ?
N1 C1 H1A . . 109.0 ?
C1 C1 H1A 2_575 . 109.0 ?
N1 C1 H1B . . 109.0 ?
C1 C1 H1B 2_575 . 109.0 ?
H1A C1 H1B . . 107.8 ?
N1 C2 C3 . . 113.40(19) yes
N1 C2 H2A . . 108.9 ?
C3 C2 H2A . . 108.9 ?
N1 C2 H2B . . 108.9 ?
C3 C2 H2B . . 108.9 ?
H2A C2 H2B . . 107.7 ?
C4 C3 C8 . . 117.6(3) ?
C4 C3 C2 . . 121.1(2) ?
C8 C3 C2 . . 121.3(3) ?
C3 C4 C5 . . 121.4(3) ?
C3 C4 H4 . . 119.3 ?
C5 C4 H4 . . 119.3 ?
C6 C5 C4 . . 120.1(3) ?
C6 C5 H5 . . 119.9 ?
C4 C5 H5 . . 119.9 ?
C5 C6 C7 . . 119.9(3) ?
C5 C6 H6 . . 120.0 ?
C7 C6 H6 . . 120.0 ?
C6 C7 C8 . . 120.0(3) ?
C6 C7 H7 . . 120.0 ?
C8 C7 H7 . . 120.0 ?
C3 C8 C7 . . 121.0(3) ?
C3 C8 H8 . . 119.5 ?
C7 C8 H8 . . 119.5 ?
N1 C9 C10 . . 114.15(19) yes
N1 C9 H9A . . 108.7 ?
C10 C9 H9A . . 108.7 ?
N1 C9 H9B . . 108.7 ?
C10 C9 H9B . . 108.7 ?
H9A C9 H9B . . 107.6 ?
C15 C10 C11 . . 117.5(2) ?
C15 C10 C9 . . 120.7(2) ?
C11 C10 C9 . . 121.7(2) ?
C12 C11 C10 . . 121.7(3) ?
C12 C11 H11 . . 119.1 ?
C10 C11 H11 . . 119.1 ?
C13 C12 C11 . . 120.0(3) ?
C13 C12 H12 . . 120.0 ?
C11 C12 H12 . . 120.0 ?
C12 C13 C14 . . 119.6(3) ?
C12 C13 H13 . . 120.2 ?
C14 C13 H13 . . 120.2 ?
C13 C14 C15 . . 120.1(3) ?
C13 C14 H14 . . 119.9 ?
C15 C14 H14 . . 119.9 ?
C10 C15 C14 . . 121.1(2) ?
C10 C15 H15 . . 119.4 ?
C14 C15 H15 . . 119.4 ?

loop_
_geom_bond_atom_site_label_1
_geom_bond_atom_site_label_2
_geom_bond_site_symmetry_2
_geom_bond_distance
_geom_bond_publ_flag
N1 C1 . 1.460(3) yes
N1 C9 . 1.462(3) yes
N1 C2 . 1.467(3) yes
C1 C1 2_575 1.500(5) ?
C1 H1A . 0.9700 ?
C1 H1B . 0.9700 ?
C2 C3 . 1.496(3) ?
C2 H2A . 0.9700 ?
C2 H2B . 0.9700 ?
C3 C4 . 1.370(3) ?
C3 C8 . 1.372(4) ?
C4 C5 . 1.374(4) ?
C4 H4 . 0.9300 ?
C5 C6 . 1.352(4) ?
C5 H5 . 0.9300 ?
C6 C7 . 1.357(4) ?
C6 H6 . 0.9300 ?
C7 C8 . 1.381(4) ?
C7 H7 . 0.9300 ?
C8 H8 . 0.9300 ?
C9 C10 . 1.493(3) ?
C9 H9A . 0.9700 ?
C9 H9B . 0.9700 ?
C10 C15 . 1.372(3) ?
C10 C11 . 1.377(3) ?
C11 C12 . 1.371(4) ?
C11 H11 . 0.9300 ?
C12 C13 . 1.357(4) ?
C12 H12 . 0.9300 ?
C13 C14 . 1.372(4) ?
C13 H13 . 0.9300 ?
C14 C15 . 1.376(3) ?
C14 H14 . 0.9300 ?
C15 H15 . 0.9300 ?

loop_
_geom_torsion_atom_site_label_1
_geom_torsion_atom_site_label_2
_geom_torsion_atom_site_label_3
_geom_torsion_atom_site_label_4
_geom_torsion_site_symmetry_4
_geom_torsion
_geom_torsion_publ_flag
C9 N1 C1 C1 2_575 -162.0(3) yes
C2 N1 C1 C1 2_575 75.8(3) yes
C1 N1 C2 C3 . -169.0(2) yes
C9 N1 C2 C3 . 67.7(3) yes
N1 C2 C3 C4 . 55.4(3) yes
N1 C2 C3 C8 . -126.5(3) yes
C8 C3 C4 C5 . -0.1(4) ?
C2 C3 C4 C5 . 178.1(2) ?
C3 C4 C5 C6 . -0.3(4) ?
C4 C5 C6 C7 . 0.9(4) ?
C5 C6 C7 C8 . -1.2(4) ?
C4 C3 C8 C7 . -0.2(3) ?
C2 C3 C8 C7 . -178.4(2) ?
C6 C7 C8 C3 . 0.8(4) ?
C1 N1 C9 C10 . 68.8(2) yes
C2 N1 C9 C10 . -167.90(19) yes
N1 C9 C10 C15 . 52.2(3) yes
N1 C9 C10 C11 . -131.8(2) yes
C15 C10 C11 C12 . 0.6(3) ?
C9 C10 C11 C12 . -175.6(2) ?
C10 C11 C12 C13 . 0.2(4) ?
C11 C12 C13 C14 . -1.1(4) ?
C12 C13 C14 C15 . 1.4(4) ?
C11 C10 C15 C14 . -0.3(3) ?
C9 C10 C15 C14 . 175.8(2) ?
C13 C14 C15 C10 . -0.6(4) ?
